data_4502177
loop_
_publ_author_name
'Zhang, Wei-Hong'
'Wang, Yao-Yu'
'Lermontova, Elmira Kh.'
'Yang, Guo-Ping'
'Liu, Bin'
'Jin, Jun-Cheng'
'Dong, Zhe'
'Shi, Qi-Zhen'

_publ_section_title
;
 Interaction of 1,3-Adamantanediacetic Acid (H2ADA) and Ditopic Pyridyl
 Subunits with Cobalt Nitrate under Hydrothermal Conditions: pH Influence,
 Crystal Structures, and Their Properties
;
_journal_issue 1
_journal_name_full 'Crystal Growth &amp; Design'
_journal_page_first 76
_journal_paper_doi 10.1021/cg900285b
_journal_volume 10
_journal_year 2010
_chemical_formula_moiety 'C41 H50 Co2 N2 O8'
_chemical_formula_sum 'C41 H50 Co2 N2 O8'
_chemical_formula_weight 816.69
_chemical_name_systematic
; 
 ? 
;
_space_group_IT_number 2
_symmetry_cell_setting triclinic
_symmetry_space_group_name_Hall '-P 1'
_symmetry_space_group_name_H-M 'P -1'
_atom_sites_solution_hydrogens geom
_atom_sites_solution_primary direct
_atom_sites_solution_secondary difmap
_audit_creation_method SHELXL-97
_cell_angle_alpha 101.821(7)
_cell_angle_beta 105.594(8)
_cell_angle_gamma 103.570(7)
_cell_formula_units_Z 2
_cell_length_a 11.856(5)
_cell_length_b 12.173(6)
_cell_length_c 14.037(6)
_cell_measurement_reflns_used 1491
_cell_measurement_temperature 296(2)
_cell_measurement_theta_max 21.875
_cell_measurement_theta_min 2.775
_cell_volume 1817.5(14)
_computing_cell_refinement APEX2
_computing_data_collection 'APEX2 (Bruker, 2005)'
_computing_data_reduction APEX2
_computing_molecular_graphics APEX2
_computing_publication_material APEX2
_computing_structure_refinement 'SHELXL-97 (Sheldrick, 1997)'
_computing_structure_solution 'SHELXS-97 (Sheldrick, 1990)'
_diffrn_ambient_temperature 296(2)
_diffrn_measured_fraction_theta_full 0.968
_diffrn_measured_fraction_theta_max 0.968
_diffrn_measurement_device_type 'Bruker APEX SMART II'
_diffrn_measurement_method \w
_diffrn_radiation_monochromator graphite
_diffrn_radiation_source 'fine-focus sealed tube'
_diffrn_radiation_type MoK\a
_diffrn_radiation_wavelength 0.71073
_diffrn_reflns_av_R_equivalents 0.0538
_diffrn_reflns_av_sigmaI/netI 0.1377
_diffrn_reflns_limit_h_max 14
_diffrn_reflns_limit_h_min -14
_diffrn_reflns_limit_k_max 14
_diffrn_reflns_limit_k_min -14
_diffrn_reflns_limit_l_max 17
_diffrn_reflns_limit_l_min -11
_diffrn_reflns_number 9237
_diffrn_reflns_theta_full 25.50
_diffrn_reflns_theta_max 25.50
_diffrn_reflns_theta_min 1.57
_diffrn_standards_decay_% 0
_diffrn_standards_interval_time 0
_diffrn_standards_number 0
_exptl_absorpt_coefficient_mu 0.971
_exptl_absorpt_correction_T_max 0.8370
_exptl_absorpt_correction_T_min 0.7728
_exptl_absorpt_correction_type multi-scan
_exptl_absorpt_process_details 'SADABS (Bruker, 1997)'
_exptl_crystal_colour purple
_exptl_crystal_density_diffrn 1.492
_exptl_crystal_density_method 'not measured'
_exptl_crystal_description pyramid
_exptl_crystal_F_000 856
_exptl_crystal_size_max 0.28
_exptl_crystal_size_mid 0.22
_exptl_crystal_size_min 0.19
_refine_diff_density_max 1.277
_refine_diff_density_min -1.203
_refine_diff_density_rms 0.133
_refine_ls_extinction_coef 0.0087(16)
_refine_ls_extinction_expression Fc^*^=kFc[1+0.001xFc^2^\l^3^/sin(2\q)]^-1/4^
_refine_ls_extinction_method SHELXL
_refine_ls_goodness_of_fit_ref 0.896
_refine_ls_hydrogen_treatment constr
_refine_ls_matrix_type full
_refine_ls_number_parameters 487
_refine_ls_number_reflns 6526
_refine_ls_number_restraints 3
_refine_ls_restrained_S_all 0.896
_refine_ls_R_factor_all 0.1223
_refine_ls_R_factor_gt 0.0795
_refine_ls_shift/su_max 0.000
_refine_ls_shift/su_mean 0.000
_refine_ls_structure_factor_coef Fsqd
_refine_ls_weighting_details 'calc w=1/[\s^2^(Fo^2^)+(0.1185P)^2^+0.0000P] where P=(Fo^2^+2Fc^2^)/3'
_refine_ls_weighting_scheme calc
_refine_ls_wR_factor_gt 0.1909
_refine_ls_wR_factor_ref 0.2037
_reflns_number_gt 3440
_reflns_number_total 6526
_reflns_threshold_expression >2sigma(I)
_cod_data_source_file cg900285b_si_001.cif
_cod_data_source_block compound3
_cod_depositor_comments
;
The following automatic conversions were performed:

'_symmetry_cell_setting' value 'Triclinic' changed to 'triclinic'
according to /home/saulius/struct/CIF-dictionaries/cif_core.dic
dictionary named 'cif_core.dic' version 2.4.2 from 2011-04-26.

Automatic conversion script
Id: cif_fix_values 1715 2011-07-08 13:25:40Z adriana 
;
_cod_original_cell_volume 1817.6(14)
_cod_database_code 4502177

loop_
_symmetry_equiv_pos_as_xyz
'x, y, z'
'-x, -y, -z'

loop_
_atom_site_label
_atom_site_type_symbol
_atom_site_fract_x
_atom_site_fract_y
_atom_site_fract_z
_atom_site_U_iso_or_equiv
_atom_site_adp_type
_atom_site_occupancy
_atom_site_symmetry_multiplicity
_atom_site_calc_flag
_atom_site_refinement_flags
_atom_site_disorder_assembly
_atom_site_disorder_group
N2 N 0.2268(5) 1.0863(5) 0.9576(4) 0.0472(14) Uani 1 1 d . . .
C12 C 0.1200(6) 1.0242(6) 0.8855(5) 0.0462(17) Uani 1 1 d . . .
H12 H 0.0496 1.0415 0.8921 0.055 Uiso 1 1 calc R . .
C11 C 0.3271(7) 1.0607(6) 0.9478(5) 0.0536(19) Uani 1 1 d . . .
H11 H 0.4030 1.1029 0.9980 0.064 Uiso 1 1 calc R . .
C10 C 0.3213(7) 0.9737(6) 0.8654(6) 0.0548(19) Uani 1 1 d . . .
H10 H 0.3927 0.9575 0.8605 0.066 Uiso 1 1 calc R . .
C13 C 0.1072(7) 0.9354(6) 0.8012(5) 0.057(2) Uani 1 1 d . . .
H13 H 0.0301 0.8932 0.7528 0.069 Uiso 1 1 calc R . .
C9 C 0.2097(8) 0.9106(6) 0.7900(5) 0.0535(19) Uani 1 1 d . . .
C8 C 0.2024(9) 0.8221(7) 0.6952(7) 0.083(3) Uani 1 1 d D . .
H8C H 0.2713 0.7913 0.7124 0.099 Uiso 0.50 1 calc PR A 2
H8D H 0.1276 0.7569 0.6754 0.099 Uiso 0.50 1 calc PR A 2
H8A H 0.1210 0.7956 0.6456 0.099 Uiso 0.50 1 d PR A 1
H8B H 0.2217 0.7550 0.7130 0.099 Uiso 0.50 1 d PR A 1
O4 O -0.2285(4) -0.1431(4) -0.1933(3) 0.0514(12) Uani 1 1 d . . .
C41 C -0.3133(7) -0.0909(6) -0.2161(5) 0.0465(17) Uani 1 1 d . . .
C40 C -0.2886(6) 0.0013(6) -0.2705(5) 0.0494(18) Uani 1 1 d . . .
H40A H -0.3565 -0.0190 -0.3343 0.059 Uiso 1 1 calc R . .
H40B H -0.2148 0.0014 -0.2881 0.059 Uiso 1 1 calc R . .
O7 O 0.5848(4) 0.6126(4) 0.7132(3) 0.0528(12) Uani 1 1 d . . .
O8 O 0.6080(4) 0.6643(4) 0.8805(3) 0.0541(12) Uani 1 1 d . . .
C27 C 0.5431(6) 0.6285(6) 0.7880(5) 0.0440(16) Uani 1 1 d . . .
Co1 Co 0.25571(7) 0.32113(7) 0.31055(6) 0.0337(3) Uani 1 1 d . . .
Co2 Co 0.24015(7) 0.21292(7) 0.08136(6) 0.0314(3) Uani 1 1 d . . .
O2 O 0.1073(4) 0.3260(4) 0.2011(3) 0.0593(14) Uani 1 1 d . . .
O1 O 0.0908(4) 0.2568(4) 0.0384(3) 0.0560(13) Uani 1 1 d . . .
N1 N 0.2684(5) 0.4870(5) 0.4035(4) 0.0446(14) Uani 1 1 d . . .
O5 O 0.3258(5) 0.2551(4) 0.4245(4) 0.0628(14) Uani 1 1 d . . .
C17 C 0.3267(6) 0.3897(6) 0.6528(5) 0.0402(15) Uani 1 1 d . . .
H17A H 0.2982 0.4151 0.5920 0.048 Uiso 1 1 calc R . .
H17B H 0.4097 0.3867 0.6606 0.048 Uiso 1 1 calc R . .
O3 O -0.4064(5) -0.1155(5) -0.1921(4) 0.0655(15) Uani 1 1 d . . .
C39 C -0.1822(6) 0.1557(5) -0.0954(4) 0.0384(15) Uani 1 1 d . . .
H39A H -0.1043 0.1461 -0.0989 0.046 Uiso 1 1 calc R . .
H39B H -0.2150 0.1009 -0.0610 0.046 Uiso 1 1 calc R . .
C38 C -0.2716(6) 0.1271(5) -0.2045(5) 0.0394(15) Uani 1 1 d . . .
C19 C 0.3764(6) 0.4393(6) 0.8441(5) 0.0470(17) Uani 1 1 d . . .
H19A H 0.4600 0.4376 0.8539 0.056 Uiso 1 1 calc R . .
H19B H 0.3763 0.4943 0.9048 0.056 Uiso 1 1 calc R . .
C37 C -0.2221(6) 0.2138(5) -0.2569(5) 0.0447(17) Uani 1 1 d . . .
H37A H -0.2792 0.1964 -0.3261 0.054 Uiso 1 1 calc R . .
H37B H -0.1443 0.2063 -0.2626 0.054 Uiso 1 1 calc R . .
C29 C -0.0756(6) 0.3119(6) 0.0795(5) 0.0437(16) Uani 1 1 d . . .
H29A H -0.0640 0.3941 0.1118 0.052 Uiso 1 1 calc R . .
H29B H -0.1218 0.2661 0.1134 0.052 Uiso 1 1 calc R . .
C28 C 0.0491(6) 0.2959(6) 0.1077(5) 0.0443(16) Uani 1 1 d . . .
C35 C -0.2032(7) 0.3399(6) -0.1960(5) 0.0491(17) Uani 1 1 d . . .
H35 H -0.1709 0.3956 -0.2309 0.059 Uiso 1 1 calc R . .
C18 C 0.3290(6) 0.4796(6) 0.7476(5) 0.0415(16) Uani 1 1 d . . .
C30 C -0.1604(6) 0.2828(5) -0.0322(5) 0.0391(15) Uani 1 1 d . . .
C26 C 0.4055(6) 0.6043(6) 0.7617(5) 0.0434(16) Uani 1 1 d . . .
H26A H 0.3751 0.6249 0.6986 0.052 Uiso 1 1 calc R . .
H26B H 0.3912 0.6569 0.8160 0.052 Uiso 1 1 calc R . .
C16 C 0.2435(6) 0.2667(6) 0.6373(5) 0.0405(16) Uani 1 1 d . . .
C24 C 0.1970(6) 0.4802(6) 0.7341(5) 0.0464(17) Uani 1 1 d . . .
H24A H 0.1959 0.5368 0.7934 0.056 Uiso 1 1 calc R . .
H24B H 0.1652 0.5042 0.6731 0.056 Uiso 1 1 calc R . .
C33 C -0.3765(6) 0.2640(6) -0.1348(5) 0.0491(18) Uani 1 1 d . . .
H33 H -0.4552 0.2716 -0.1294 0.059 Uiso 1 1 calc R . .
C20 C 0.2898(6) 0.2271(6) 0.7344(5) 0.0493(18) Uani 1 1 d . . .
H20A H 0.2360 0.1499 0.7266 0.059 Uiso 1 1 calc R . .
H20B H 0.3719 0.2213 0.7427 0.059 Uiso 1 1 calc R . .
C31 C -0.1138(6) 0.3670(6) -0.0877(5) 0.0451(17) Uani 1 1 d . . .
H31A H -0.0347 0.3616 -0.0916 0.054 Uiso 1 1 calc R . .
H31B H -0.1020 0.4470 -0.0491 0.054 Uiso 1 1 calc R . .
C32 C -0.2850(6) 0.2907(6) -0.0277(5) 0.0475(17) Uani 1 1 d . . .
H32A H -0.3166 0.2352 0.0066 0.057 Uiso 1 1 calc R . .
H32B H -0.2755 0.3694 0.0125 0.057 Uiso 1 1 calc R . .
C36 C -0.3953(6) 0.1391(6) -0.1968(5) 0.0511(18) Uani 1 1 d . . .
H36A H -0.4537 0.1218 -0.2654 0.061 Uiso 1 1 calc R . .
H36B H -0.4285 0.0833 -0.1634 0.061 Uiso 1 1 calc R . .
C1 C 0.3726(7) 0.5725(6) 0.4452(5) 0.0456(17) Uani 1 1 d . . .
H1 H 0.4441 0.5564 0.4402 0.055 Uiso 1 1 calc R . .
C34 C -0.3267(7) 0.3505(7) -0.1880(6) 0.061(2) Uani 1 1 d . . .
H34A H -0.3158 0.4301 -0.1491 0.074 Uiso 1 1 calc R . .
H34B H -0.3848 0.3344 -0.2565 0.074 Uiso 1 1 calc R . .
C25 C 0.2920(6) 0.3153(6) 0.8293(5) 0.0467(17) Uani 1 1 d . . .
H25 H 0.3223 0.2895 0.8903 0.056 Uiso 1 1 calc R . .
C3 C 0.1692(8) 0.6206(7) 0.4645(6) 0.062(2) Uani 1 1 d . B .
H3 H 0.0972 0.6327 0.4722 0.074 Uiso 1 1 calc R . .
C23 C 0.1134(6) 0.2724(6) 0.6275(5) 0.0527(18) Uani 1 1 d . . .
H23A H 0.0809 0.2969 0.5670 0.063 Uiso 1 1 calc R . .
H23B H 0.0600 0.1948 0.6192 0.063 Uiso 1 1 calc R . .
C2 C 0.1667(7) 0.5097(7) 0.4125(5) 0.058(2) Uani 1 1 d . . .
H2 H 0.0921 0.4496 0.3831 0.070 Uiso 1 1 calc R . .
C5 C 0.3814(8) 0.6864(7) 0.4965(6) 0.063(2) Uani 1 1 d . B .
H5 H 0.4572 0.7448 0.5253 0.075 Uiso 1 1 calc R . .
C22 C 0.1160(6) 0.3594(7) 0.7234(5) 0.0538(19) Uani 1 1 d . . .
H22 H 0.0323 0.3625 0.7159 0.065 Uiso 1 1 calc R . .
C21 C 0.1629(7) 0.3199(7) 0.8171(6) 0.063(2) Uani 1 1 d . . .
H21A H 0.1097 0.2424 0.8094 0.076 Uiso 1 1 calc R . .
H21B H 0.1628 0.3745 0.8780 0.076 Uiso 1 1 calc R . .
C4 C 0.2753(8) 0.7115(7) 0.5042(6) 0.059(2) Uani 1 1 d . . .
O6 O 0.1303(5) 0.2289(5) 0.3990(4) 0.0704(16) Uani 1 1 d . . .
C15 C 0.2459(7) 0.1770(6) 0.5433(5) 0.0503(18) Uani 1 1 d . . .
H15A H 0.3233 0.1595 0.5610 0.060 Uiso 1 1 calc R . .
H15B H 0.1802 0.1043 0.5269 0.060 Uiso 1 1 calc R . .
C14 C 0.2313(8) 0.2213(6) 0.4497(5) 0.0517(19) Uani 1 1 d . . .
C6 C 0.2563(17) 0.8306(14) 0.5278(11) 0.059(5) Uiso 0.50 1 d PD B 1
H6A H 0.1703 0.8231 0.4963 0.071 Uiso 0.50 1 calc PR B 1
H6B H 0.3047 0.8826 0.4996 0.071 Uiso 0.50 1 calc PR B 1
C7 C 0.2958(19) 0.8827(15) 0.6455(11) 0.063(5) Uani 0.50 1 d PD B 1
H7A H 0.3043 0.9663 0.6610 0.076 Uiso 0.50 1 calc PR B 1
H7B H 0.3758 0.8747 0.6770 0.076 Uiso 0.50 1 calc PR B 1
C6A C 0.3110(18) 0.8453(18) 0.5677(18) 0.080(6) Uiso 0.50 1 d PD B 2
H6C H 0.3856 0.8653 0.6261 0.097 Uiso 0.50 1 calc PR B 2
H6D H 0.3265 0.8956 0.5243 0.097 Uiso 0.50 1 calc PR B 2
C7A C 0.203(2) 0.8664(19) 0.6070(14) 0.078(6) Uani 0.50 1 d PD B 2
H7C H 0.2132 0.9502 0.6261 0.094 Uiso 0.50 1 calc PR B 2
H7D H 0.1254 0.8270 0.5517 0.094 Uiso 0.50 1 calc PR B 2

loop_
_atom_site_aniso_label
_atom_site_aniso_U_11
_atom_site_aniso_U_22
_atom_site_aniso_U_33
_atom_site_aniso_U_23
_atom_site_aniso_U_13
_atom_site_aniso_U_12
N2 0.057(4) 0.049(3) 0.030(3) 0.000(3) 0.014(3) 0.017(3)
C12 0.053(4) 0.048(4) 0.028(4) -0.008(3) 0.012(3) 0.014(4)
C11 0.058(5) 0.063(5) 0.036(4) 0.000(4) 0.019(3) 0.019(4)
C10 0.075(5) 0.059(5) 0.045(5) 0.011(4) 0.036(4) 0.033(4)
C13 0.066(5) 0.051(5) 0.032(4) -0.010(4) 0.007(3) 0.005(4)
C9 0.083(6) 0.047(4) 0.033(4) 0.000(4) 0.028(4) 0.024(4)
C8 0.125(8) 0.063(6) 0.057(6) -0.008(5) 0.044(5) 0.028(6)
O4 0.065(3) 0.053(3) 0.036(3) 0.004(2) 0.012(2) 0.031(3)
C41 0.061(5) 0.039(4) 0.026(4) -0.008(3) 0.004(3) 0.018(4)
C40 0.063(5) 0.048(4) 0.033(4) 0.005(3) 0.014(3) 0.019(4)
O7 0.070(3) 0.052(3) 0.032(3) -0.009(2) 0.023(2) 0.021(3)
O8 0.071(3) 0.058(3) 0.023(3) 0.002(2) 0.009(2) 0.018(3)
C27 0.064(5) 0.039(4) 0.031(4) 0.007(3) 0.020(3) 0.019(4)
Co1 0.0423(5) 0.0436(5) 0.0131(4) -0.0010(4) 0.0081(3) 0.0183(4)
Co2 0.0398(5) 0.0366(5) 0.0141(4) -0.0032(4) 0.0076(3) 0.0154(4)
O2 0.070(3) 0.073(4) 0.028(3) -0.001(3) 0.006(2) 0.032(3)
O1 0.063(3) 0.078(4) 0.033(3) 0.009(3) 0.017(2) 0.036(3)
N1 0.051(4) 0.058(4) 0.026(3) 0.004(3) 0.012(3) 0.026(3)
O5 0.098(4) 0.059(3) 0.050(3) 0.017(3) 0.042(3) 0.037(3)
C17 0.051(4) 0.049(4) 0.022(3) 0.007(3) 0.012(3) 0.018(3)
O3 0.062(3) 0.059(3) 0.079(4) 0.018(3) 0.029(3) 0.021(3)
C39 0.050(4) 0.037(4) 0.020(3) -0.006(3) 0.008(3) 0.015(3)
C38 0.050(4) 0.035(4) 0.023(3) -0.003(3) 0.006(3) 0.014(3)
C19 0.056(4) 0.062(5) 0.030(4) 0.012(4) 0.019(3) 0.028(4)
C37 0.059(4) 0.042(4) 0.032(4) 0.012(3) 0.010(3) 0.019(4)
C29 0.057(4) 0.050(4) 0.027(4) 0.002(3) 0.015(3) 0.027(4)
C28 0.065(5) 0.045(4) 0.025(4) 0.004(3) 0.016(3) 0.026(4)
C35 0.066(5) 0.042(4) 0.033(4) 0.006(3) 0.013(3) 0.014(4)
C18 0.051(4) 0.053(4) 0.024(3) 0.005(3) 0.016(3) 0.023(4)
C30 0.052(4) 0.039(4) 0.024(3) 0.004(3) 0.009(3) 0.020(3)
C26 0.061(4) 0.045(4) 0.034(4) 0.009(3) 0.021(3) 0.028(4)
C16 0.045(4) 0.049(4) 0.023(3) 0.004(3) 0.008(3) 0.015(3)
C24 0.046(4) 0.060(5) 0.038(4) 0.010(4) 0.014(3) 0.028(4)
C33 0.056(4) 0.044(4) 0.037(4) -0.003(3) 0.009(3) 0.016(4)
C20 0.061(5) 0.053(4) 0.037(4) 0.016(4) 0.015(3) 0.021(4)
C31 0.050(4) 0.040(4) 0.042(4) 0.002(3) 0.012(3) 0.021(3)
C32 0.053(4) 0.045(4) 0.040(4) -0.001(3) 0.010(3) 0.024(4)
C36 0.055(4) 0.047(4) 0.045(4) 0.006(4) 0.011(3) 0.018(4)
C1 0.059(5) 0.054(4) 0.024(4) 0.004(3) 0.013(3) 0.025(4)
C34 0.079(6) 0.060(5) 0.043(5) 0.006(4) 0.007(4) 0.041(5)
C25 0.058(4) 0.054(4) 0.031(4) 0.013(3) 0.015(3) 0.020(4)
C3 0.079(6) 0.072(6) 0.053(5) 0.012(5) 0.033(4) 0.047(5)
C23 0.055(5) 0.057(5) 0.045(4) 0.015(4) 0.011(3) 0.020(4)
C2 0.069(5) 0.067(5) 0.032(4) -0.005(4) 0.014(3) 0.030(4)
C5 0.077(5) 0.055(5) 0.048(5) -0.006(4) 0.024(4) 0.019(4)
C22 0.050(4) 0.066(5) 0.048(5) 0.011(4) 0.021(3) 0.023(4)
C21 0.075(5) 0.089(6) 0.045(5) 0.028(5) 0.034(4) 0.037(5)
C4 0.100(6) 0.051(5) 0.036(4) 0.002(4) 0.034(4) 0.033(5)
O6 0.075(4) 0.085(4) 0.039(3) 0.013(3) 0.004(3) 0.025(3)
C15 0.067(5) 0.051(4) 0.040(4) 0.017(4) 0.020(3) 0.026(4)
C14 0.078(6) 0.046(4) 0.026(4) -0.006(3) 0.025(4) 0.016(4)
C7 0.112(15) 0.056(10) 0.050(11) 0.016(9) 0.058(11) 0.041(13)
C7A 0.104(16) 0.089(14) 0.041(11) -0.010(10) 0.033(11) 0.042(15)

loop_
_atom_type_symbol
_atom_type_description
_atom_type_scat_dispersion_real
_atom_type_scat_dispersion_imag
_atom_type_scat_source
C C 0.0033 0.0016 'International Tables Vol C Tables 4.2.6.8 and 6.1.1.4'
H H 0.0000 0.0000 'International Tables Vol C Tables 4.2.6.8 and 6.1.1.4'
N N 0.0061 0.0033 'International Tables Vol C Tables 4.2.6.8 and 6.1.1.4'
O O 0.0106 0.0060 'International Tables Vol C Tables 4.2.6.8 and 6.1.1.4'
Co Co 0.3494 0.9721 'International Tables Vol C Tables 4.2.6.8 and 6.1.1.4'

loop_
_geom_angle_atom_site_label_1
_geom_angle_atom_site_label_2
_geom_angle_atom_site_label_3
_geom_angle
_geom_angle_site_symmetry_1
_geom_angle_site_symmetry_3
C12 N2 C11 117.8(6) . .
C12 N2 Co2 122.1(5) . 1_566
C11 N2 Co2 120.1(5) . 1_566
N2 C12 C13 123.6(6) . .
N2 C12 H12 118.2 . .
C13 C12 H12 118.2 . .
N2 C11 C10 121.7(7) . .
N2 C11 H11 119.1 . .
C10 C11 H11 119.1 . .
C11 C10 C9 120.0(7) . .
C11 C10 H10 120.0 . .
C9 C10 H10 120.0 . .
C9 C13 C12 118.7(7) . .
C9 C13 H13 120.7 . .
C12 C13 H13 120.7 . .
C13 C9 C10 118.2(6) . .
C13 C9 C8 120.8(7) . .
C10 C9 C8 120.9(7) . .
C7A C8 C9 115.3(10) . .
C9 C8 C7 108.7(8) . .
C7A C8 H8C 108.4 . .
C9 C8 H8C 108.4 . .
C7 C8 H8C 74.7 . .
C7A C8 H8D 108.4 . .
C9 C8 H8D 108.4 . .
C7 C8 H8D 139.6 . .
H8C C8 H8D 107.5 . .
C7A C8 H8A 70.0 . .
C9 C8 H8A 110.5 . .
C7 C8 H8A 108.6 . .
C7A C8 H8B 132.1 . .
C9 C8 H8B 109.8 . .
C7 C8 H8B 110.8 . .
H8A C8 H8B 108.4 . .
C41 O4 Co2 111.3(4) . 2
C41 O4 Co1 116.9(4) . 2
Co2 O4 Co1 94.40(19) 2 2
O3 C41 O4 121.3(7) . .
O3 C41 C40 122.2(6) . .
O4 C41 C40 116.4(7) . .
C41 C40 C38 112.9(5) . .
C41 C40 H40A 109.0 . .
C38 C40 H40A 109.0 . .
C41 C40 H40B 109.0 . .
C38 C40 H40B 109.0 . .
H40A C40 H40B 107.8 . .
C27 O7 Co1 136.3(5) . 2_666
C27 O8 Co2 117.4(4) . 2_666
O8 C27 O7 124.3(7) . .
O8 C27 C26 118.1(6) . .
O7 C27 C26 117.6(6) . .
O5 Co1 O7 96.7(2) . 2_666
O5 Co1 O2 149.1(2) . .
O7 Co1 O2 112.8(2) 2_666 .
O5 Co1 N1 97.8(2) . .
O7 Co1 N1 92.3(2) 2_666 .
O2 Co1 N1 90.3(2) . .
O5 Co1 O4 88.21(18) . 2
O7 Co1 O4 88.24(17) 2_666 2
O2 Co1 O4 83.86(18) . 2
N1 Co1 O4 173.84(18) . 2
O5 Co1 O6 58.43(19) . .
O7 Co1 O6 154.92(19) 2_666 .
O2 Co1 O6 92.3(2) . .
N1 Co1 O6 88.5(2) . .
O4 Co1 O6 93.58(18) 2 .
O8 Co2 O1 116.3(2) 2_666 .
O8 Co2 O4 112.01(19) 2_666 2
O1 Co2 O4 105.9(2) . 2
O8 Co2 N2 108.9(2) 2_666 1_544
O1 Co2 N2 104.3(2) . 1_544
O4 Co2 N2 109.0(2) 2 1_544
C28 O2 Co1 145.5(5) . .
C28 O1 Co2 117.5(4) . .
C1 N1 C2 118.4(6) . .
C1 N1 Co1 121.7(4) . .
C2 N1 Co1 119.7(5) . .
C14 O5 Co1 99.8(5) . .
C16 C17 C18 112.2(5) . .
C16 C17 H17A 109.2 . .
C18 C17 H17A 109.2 . .
C16 C17 H17B 109.2 . .
C18 C17 H17B 109.2 . .
H17A C17 H17B 107.9 . .
C38 C39 C30 111.4(5) . .
C38 C39 H39A 109.3 . .
C30 C39 H39A 109.3 . .
C38 C39 H39B 109.3 . .
C30 C39 H39B 109.3 . .
H39A C39 H39B 108.0 . .
C37 C38 C39 109.3(5) . .
C37 C38 C36 109.0(5) . .
C39 C38 C36 108.3(5) . .
C37 C38 C40 107.9(5) . .
C39 C38 C40 111.6(5) . .
C36 C38 C40 110.8(5) . .
C25 C19 C18 109.0(5) . .
C25 C19 H19A 109.9 . .
C18 C19 H19A 109.9 . .
C25 C19 H19B 109.9 . .
C18 C19 H19B 109.9 . .
H19A C19 H19B 108.3 . .
C38 C37 C35 110.7(5) . .
C38 C37 H37A 109.5 . .
C35 C37 H37A 109.5 . .
C38 C37 H37B 109.5 . .
C35 C37 H37B 109.5 . .
H37A C37 H37B 108.1 . .
C28 C29 C30 123.5(5) . .
C28 C29 H29A 106.5 . .
C30 C29 H29A 106.5 . .
C28 C29 H29B 106.5 . .
C30 C29 H29B 106.5 . .
H29A C29 H29B 106.5 . .
O2 C28 O1 123.8(6) . .
O2 C28 C29 115.7(6) . .
O1 C28 C29 120.6(6) . .
C31 C35 C37 109.4(5) . .
C31 C35 C34 108.5(6) . .
C37 C35 C34 108.9(6) . .
C31 C35 H35 110.0 . .
C37 C35 H35 110.0 . .
C34 C35 H35 110.0 . .
C26 C18 C24 107.6(5) . .
C26 C18 C17 113.4(5) . .
C24 C18 C17 107.9(5) . .
C26 C18 C19 110.6(5) . .
C24 C18 C19 108.4(5) . .
C17 C18 C19 108.8(5) . .
C31 C30 C32 108.9(5) . .
C31 C30 C29 112.6(5) . .
C32 C30 C29 107.0(5) . .
C31 C30 C39 109.0(5) . .
C32 C30 C39 106.5(5) . .
C29 C30 C39 112.5(5) . .
C27 C26 C18 117.3(5) . .
C27 C26 H26A 108.0 . .
C18 C26 H26A 108.0 . .
C27 C26 H26B 108.0 . .
C18 C26 H26B 108.0 . .
H26A C26 H26B 107.2 . .
C17 C16 C23 108.9(5) . .
C17 C16 C15 111.2(5) . .
C23 C16 C15 112.2(5) . .
C17 C16 C20 108.7(5) . .
C23 C16 C20 107.2(5) . .
C15 C16 C20 108.5(5) . .
C22 C24 C18 110.6(5) . .
C22 C24 H24A 109.5 . .
C18 C24 H24A 109.5 . .
C22 C24 H24B 109.5 . .
C18 C24 H24B 109.5 . .
H24A C24 H24B 108.1 . .
C34 C33 C32 109.1(6) . .
C34 C33 C36 109.6(6) . .
C32 C33 C36 109.5(6) . .
C34 C33 H33 109.6 . .
C32 C33 H33 109.6 . .
C36 C33 H33 109.6 . .
C25 C20 C16 110.0(5) . .
C25 C20 H20A 109.7 . .
C16 C20 H20A 109.7 . .
C25 C20 H20B 109.7 . .
C16 C20 H20B 109.7 . .
H20A C20 H20B 108.2 . .
C30 C31 C35 111.3(5) . .
C30 C31 H31A 109.4 . .
C35 C31 H31A 109.4 . .
C30 C31 H31B 109.4 . .
C35 C31 H31B 109.4 . .
H31A C31 H31B 108.0 . .
C33 C32 C30 111.5(5) . .
C33 C32 H32A 109.3 . .
C30 C32 H32A 109.3 . .
C33 C32 H32B 109.3 . .
C30 C32 H32B 109.3 . .
H32A C32 H32B 108.0 . .
C33 C36 C38 109.5(5) . .
C33 C36 H36A 109.8 . .
C38 C36 H36A 109.8 . .
C33 C36 H36B 109.8 . .
C38 C36 H36B 109.8 . .
H36A C36 H36B 108.2 . .
N1 C1 C5 123.0(7) . .
N1 C1 H1 118.5 . .
C5 C1 H1 118.5 . .
C33 C34 C35 109.8(6) . .
C33 C34 H34A 109.7 . .
C35 C34 H34A 109.7 . .
C33 C34 H34B 109.7 . .
C35 C34 H34B 109.7 . .
H34A C34 H34B 108.2 . .
C21 C25 C20 109.1(6) . .
C21 C25 C19 109.4(6) . .
C20 C25 C19 111.2(5) . .
C21 C25 H25 109.1 . .
C20 C25 H25 109.1 . .
C19 C25 H25 109.1 . .
C4 C3 C2 120.7(7) . .
C4 C3 H3 119.6 . .
C2 C3 H3 119.6 . .
C22 C23 C16 110.0(5) . .
C22 C23 H23A 109.7 . .
C16 C23 H23A 109.7 . .
C22 C23 H23B 109.7 . .
C16 C23 H23B 109.7 . .
H23A C23 H23B 108.2 . .
N1 C2 C3 121.7(8) . .
N1 C2 H2 119.2 . .
C3 C2 H2 119.2 . .
C4 C5 C1 119.0(7) . .
C4 C5 H5 120.5 . .
C1 C5 H5 120.5 . .
C21 C22 C24 110.7(6) . .
C21 C22 C23 109.9(6) . .
C24 C22 C23 109.2(6) . .
C21 C22 H22 109.0 . .
C24 C22 H22 109.0 . .
C23 C22 H22 109.0 . .
C22 C21 C25 109.2(6) . .
C22 C21 H21A 109.8 . .
C25 C21 H21A 109.8 . .
C22 C21 H21B 109.8 . .
C25 C21 H21B 109.8 . .
H21A C21 H21B 108.3 . .
C3 C4 C5 117.0(7) . .
C3 C4 C6 113.7(10) . .
C5 C4 C6 127.6(10) . .
C3 C4 C6A 134.0(9) . .
C5 C4 C6A 108.8(9) . .
C14 O6 Co1 81.6(4) . .
C14 C15 C16 112.7(6) . .
C14 C15 H15A 109.1 . .
C16 C15 H15A 109.1 . .
C14 C15 H15B 109.1 . .
C16 C15 H15B 109.1 . .
H15A C15 H15B 107.8 . .
O6 C14 O5 120.0(7) . .
O6 C14 C15 121.9(7) . .
O5 C14 C15 118.1(7) . .
C4 C6 C7 109.2(12) . .
C4 C6 H6A 109.8 . .
C7 C6 H6A 109.8 . .
C4 C6 H6B 109.8 . .
C7 C6 H6B 109.8 . .
H6A C6 H6B 108.3 . .
C6 C7 C8 113.7(15) . .
C6 C7 H7A 108.8 . .
C8 C7 H7A 108.8 . .
C6 C7 H7B 108.8 . .
C8 C7 H7B 108.8 . .
H7A C7 H7B 107.7 . .
C7A C6A C4 109.8(14) . .
C7A C6A H6C 109.7 . .
C4 C6A H6C 109.7 . .
C7A C6A H6D 109.7 . .
C4 C6A H6D 109.7 . .
H6C C6A H6D 108.2 . .
C8 C7A C6A 111.1(17) . .
C8 C7A H7C 109.4 . .
C6A C7A H7C 109.4 . .
C8 C7A H7D 109.4 . .
C6A C7A H7D 109.4 . .
H7C C7A H7D 108.0 . .

loop_
_geom_bond_atom_site_label_1
_geom_bond_atom_site_label_2
_geom_bond_distance
_geom_bond_site_symmetry_2
N2 C12 1.322(8) .
N2 C11 1.332(8) .
N2 Co2 2.014(5) 1_566
C12 C13 1.377(9) .
C12 H12 0.9300 .
C11 C10 1.373(9) .
C11 H11 0.9300 .
C10 C9 1.378(10) .
C10 H10 0.9300 .
C13 C9 1.359(10) .
C13 H13 0.9300 .
C9 C8 1.499(9) .
C8 C7A 1.45(2) .
C8 C7 1.581(17) .
C8 H8C 0.9700 .
C8 H8D 0.9700 .
C8 H8A 0.9600 .
C8 H8B 0.9600 .
O4 C41 1.314(8) .
O4 Co2 1.954(5) 2
O4 Co1 2.331(5) 2
C41 O3 1.229(8) .
C41 C40 1.499(9) .
C40 C38 1.555(8) .
C40 H40A 0.9700 .
C40 H40B 0.9700 .
O7 C27 1.275(7) .
O7 Co1 2.018(5) 2_666
O8 C27 1.242(7) .
O8 Co2 1.912(5) 2_666
C27 C26 1.513(9) .
Co1 O5 2.005(5) .
Co1 O7 2.018(5) 2_666
Co1 O2 2.023(5) .
Co1 N1 2.115(6) .
Co1 O4 2.331(5) 2
Co1 O6 2.408(6) .
Co2 O8 1.912(5) 2_666
Co2 O1 1.945(5) .
Co2 O4 1.954(5) 2
Co2 N2 2.014(5) 1_544
O2 C28 1.236(7) .
O1 C28 1.265(7) .
N1 C1 1.307(8) .
N1 C2 1.330(9) .
O5 C14 1.267(8) .
C17 C16 1.523(9) .
C17 C18 1.530(8) .
C17 H17A 0.9700 .
C17 H17B 0.9700 .
C39 C38 1.525(8) .
C39 C30 1.541(8) .
C39 H39A 0.9700 .
C39 H39B 0.9700 .
C38 C37 1.503(8) .
C38 C36 1.538(9) .
C19 C25 1.541(9) .
C19 C18 1.543(8) .
C19 H19A 0.9700 .
C19 H19B 0.9700 .
C37 C35 1.528(9) .
C37 H37A 0.9700 .
C37 H37B 0.9700 .
C29 C28 1.495(9) .
C29 C30 1.533(8) .
C29 H29A 0.9700 .
C29 H29B 0.9700 .
C35 C31 1.519(9) .
C35 C34 1.532(10) .
C35 H35 0.9800 .
C18 C26 1.517(9) .
C18 C24 1.527(8) .
C30 C31 1.502(9) .
C30 C32 1.520(9) .
C26 H26A 0.9700 .
C26 H26B 0.9700 .
C16 C23 1.531(9) .
C16 C15 1.542(9) .
C16 C20 1.544(9) .
C24 C22 1.509(9) .
C24 H24A 0.9700 .
C24 H24B 0.9700 .
C33 C34 1.510(10) .
C33 C32 1.517(9) .
C33 C36 1.521(9) .
C33 H33 0.9800 .
C20 C25 1.520(9) .
C20 H20A 0.9700 .
C20 H20B 0.9700 .
C31 H31A 0.9700 .
C31 H31B 0.9700 .
C32 H32A 0.9700 .
C32 H32B 0.9700 .
C36 H36A 0.9700 .
C36 H36B 0.9700 .
C1 C5 1.391(10) .
C1 H1 0.9300 .
C34 H34A 0.9700 .
C34 H34B 0.9700 .
C25 C21 1.509(9) .
C25 H25 0.9800 .
C3 C4 1.355(10) .
C3 C2 1.388(10) .
C3 H3 0.9300 .
C23 C22 1.521(10) .
C23 H23A 0.9700 .
C23 H23B 0.9700 .
C2 H2 0.9300 .
C5 C4 1.388(10) .
C5 H5 0.9300 .
C22 C21 1.504(9) .
C22 H22 0.9800 .
C21 H21A 0.9700 .
C21 H21B 0.9700 .
C4 C6 1.502(18) .
C4 C6A 1.58(2) .
O6 C14 1.253(9) .
C15 C14 1.502(9) .
C15 H15A 0.9700 .
C15 H15B 0.9700 .
C6 C7 1.538(15) .
C6 H6A 0.9700 .
C6 H6B 0.9700 .
C7 H7A 0.9700 .
C7 H7B 0.9700 .
C6A C7A 1.57(2) .
C6A H6C 0.9700 .
C6A H6D 0.9700 .
C7A H7C 0.9700 .
C7A H7D 0.9700 .
